data_4510562
loop_
_publ_author_name
'Hoque, Md. Najbul'
'Das, Gopal'

_publ_section_title
;
 Cationic Tripodal Receptor Assisted Formation of Anion and Anion--Water
 Clusters: Structural Interpretation of Dihydrogen Phosphate Cluster and
 Sulfate--Water Tetramer [(SO4)2--(H2O)2]4--
;
_journal_issue 6
_journal_name_full 'Crystal Growth &amp; Design'
_journal_page_first 2962
_journal_paper_doi 10.1021/cg500242u
_journal_volume 14
_journal_year 2014
_chemical_formula_moiety 'C24 H34 N4 O3, 4(N O3), H2 O'
_chemical_formula_sum 'C24 H36 N8 O16'
_chemical_formula_weight 692.61
_chemical_name_systematic
; 
 ? 
;
_space_group_IT_number 2
_symmetry_cell_setting triclinic
_symmetry_space_group_name_Hall '-P 1'
_symmetry_space_group_name_H-M 'P -1'
_atom_sites_solution_hydrogens geom
_atom_sites_solution_primary direct
_atom_sites_solution_secondary difmap
_audit_creation_method SHELXL-97
_cell_angle_alpha 65.908(2)
_cell_angle_beta 85.936(2)
_cell_angle_gamma 84.800(2)
_cell_formula_units_Z 2
_cell_length_a 11.7044(4)
_cell_length_b 12.3409(4)
_cell_length_c 12.4485(4)
_cell_measurement_temperature 298(2)
_cell_measurement_theta_max 26.62
_cell_measurement_theta_min 2.43
_cell_volume 1633.58(10)
_computing_cell_refinement 'Bruker SMART'
_computing_data_collection 'Bruker SMART'
_computing_data_reduction 'Bruker SAINT'
_computing_molecular_graphics 'Bruker SHELXTL'
_computing_publication_material 'Bruker SHELXTL'
_computing_structure_refinement 'SHELXL-97 (Sheldrick, 1997)'
_computing_structure_solution 'SHELXS-97 (Sheldrick, 1990)'
_diffrn_ambient_temperature 298(2)
_diffrn_measured_fraction_theta_full 0.995
_diffrn_measured_fraction_theta_max 0.995
_diffrn_measurement_device_type 'CCD area detector'
_diffrn_measurement_method 'phi and omega scans'
_diffrn_radiation_monochromator graphite
_diffrn_radiation_source 'fine-focus sealed tube'
_diffrn_radiation_type MoK\a
_diffrn_radiation_wavelength 0.71073
_diffrn_reflns_av_R_equivalents 0.0289
_diffrn_reflns_av_sigmaI/netI 0.0332
_diffrn_reflns_limit_h_max 15
_diffrn_reflns_limit_h_min -15
_diffrn_reflns_limit_k_max 16
_diffrn_reflns_limit_k_min -16
_diffrn_reflns_limit_l_max 16
_diffrn_reflns_limit_l_min -16
_diffrn_reflns_number 24067
_diffrn_reflns_theta_full 28.35
_diffrn_reflns_theta_max 28.35
_diffrn_reflns_theta_min 1.79
_exptl_absorpt_coefficient_mu 0.119
_exptl_absorpt_correction_T_max 0.981
_exptl_absorpt_correction_T_min 0.973
_exptl_absorpt_correction_type multi-scan
_exptl_absorpt_process_details SADBAS
_exptl_crystal_colour lightred
_exptl_crystal_density_diffrn 1.408
_exptl_crystal_density_method 'not measured'
_exptl_crystal_description block
_exptl_crystal_F_000 728
_exptl_crystal_size_max 0.23
_exptl_crystal_size_mid 0.19
_exptl_crystal_size_min 0.16
_refine_diff_density_max 0.787
_refine_diff_density_min -0.382
_refine_diff_density_rms 0.055
_refine_ls_extinction_method none
_refine_ls_goodness_of_fit_ref 1.161
_refine_ls_hydrogen_treatment mixed
_refine_ls_matrix_type full
_refine_ls_number_parameters 448
_refine_ls_number_reflns 7755
_refine_ls_number_restraints 5
_refine_ls_restrained_S_all 1.163
_refine_ls_R_factor_all 0.0910
_refine_ls_R_factor_gt 0.0634
_refine_ls_shift/su_max 0.006
_refine_ls_shift/su_mean 0.004
_refine_ls_structure_factor_coef Fsqd
_refine_ls_weighting_details 'calc w=1/[\s^2^(Fo^2^)+(0.1000P)^2^+0.2910P] where P=(Fo^2^+2Fc^2^)/3'
_refine_ls_weighting_scheme calc
_refine_ls_wR_factor_gt 0.1872
_refine_ls_wR_factor_ref 0.2096
_reflns_number_gt 8014
_reflns_number_total 8121
_reflns_threshold_expression >2sigma(I)
_cod_data_source_file cg500242u_si_002.cif
_cod_data_source_block LH4-4NO3-H2O
_cod_depositor_comments
;
The following automatic conversions were performed:

'_symmetry_cell_setting' value 'Triclinic' changed to 'triclinic'
according to
/usr/data/users/saulius/crontab/automatic-downloads/rss-feeds/ACS/lib/dictionaries/cif_core.dic
dictionary named 'cif_core.dic' version 2.4.2 from 2011-04-26.

Automatic conversion script
Id: cif_fix_values 2281 2013-09-26 08:29:07Z andrius 

 Adding full bibliography for 4510558--4510562.cif.
;
_cod_original_cell_volume 1633.58(9)
_cod_original_sg_symbol_H-M P-1
_cod_database_code 4510562

loop_
_symmetry_equiv_pos_as_xyz
'x, y, z'
'-x, -y, -z'

loop_
_atom_site_label
_atom_site_type_symbol
_atom_site_fract_x
_atom_site_fract_y
_atom_site_fract_z
_atom_site_U_iso_or_equiv
_atom_site_adp_type
_atom_site_occupancy
_atom_site_symmetry_multiplicity
_atom_site_calc_flag
_atom_site_refinement_flags
N8 N 0.04328(17) 0.0886(2) 0.34461(17) 0.0596(5) Uani 1 1 d .
N7 N 0.02596(19) 0.85558(19) 0.99334(19) 0.0643(5) Uani 1 1 d .
N5 N 0.99136(19) 0.4405(2) 0.3717(3) 0.0709(6) Uani 1 1 d .
N6 N 0.2331(2) 0.5268(2) 0.0062(2) 0.0757(6) Uani 1 1 d .
O15 O -0.05689(17) 0.0609(2) 0.36932(19) 0.0777(5) Uani 1 1 d .
O14 O 0.06342(17) 0.19603(19) 0.3117(2) 0.0801(6) Uani 1 1 d .
O10 O 0.11473(19) 0.8784(2) 1.02448(18) 0.0842(6) Uani 1 1 d .
O13 O 0.12370(19) 0.0157(2) 0.34917(19) 0.0860(6) Uani 1 1 d .
O12 O -0.0384(2) 0.7845(2) 1.06414(19) 0.0890(7) Uani 1 1 d .
O9 O 0.2206(2) 0.6386(2) -0.0359(2) 0.0974(7) Uani 1 1 d .
O8 O 0.2403(2) 0.4741(2) -0.0609(2) 0.0931(7) Uani 1 1 d .
O7 O 0.2366(2) 0.4702(2) 0.1138(2) 0.0945(7) Uani 1 1 d .
O11 O -0.0022(3) 0.9038(3) 0.8919(2) 0.1458(16) Uani 1 1 d .
O6 O 1.08273(18) 0.45729(19) 0.4030(2) 0.0849(6) Uani 1 1 d .
O5 O 0.9653(2) 0.4942(2) 0.2679(3) 0.1061(9) Uani 1 1 d .
O4 O 0.9248(2) 0.3708(3) 0.4421(3) 0.1121(9) Uani 1 1 d .
O1 O 0.62889(13) 0.64519(16) 0.33957(14) 0.0571(4) Uani 1 1 d .
O3 O 0.61487(14) 0.82579(15) 0.49952(15) 0.0626(4) Uani 1 1 d .
C10 C 0.71396(19) 1.0173(2) 0.2083(2) 0.0566(5) Uani 1 1 d .
H10A H 0.6988 1.0352 0.2772 0.068 Uiso 1 1 calc R
H10B H 0.7341 1.0894 0.1419 0.068 Uiso 1 1 calc R
N1 N 0.77623(16) 0.81156(16) 0.33464(16) 0.0477(4) Uani 1 1 d .
N3 N 0.18017(16) 0.65059(19) 0.21156(19) 0.0608(5) Uani 1 1 d .
H3NA H 0.1495 0.5832 0.2590 0.091 Uiso 1 1 calc R
H3NC H 0.1788 0.6586 0.1373 0.091 Uiso 1 1 calc R
H3NB H 0.1399 0.7119 0.2194 0.091 Uiso 1 1 calc R
N2 N 0.19236(16) 1.23407(18) 0.1007(2) 0.0618(5) Uani 1 1 d .
H2NC H 0.1586 1.2237 0.1703 0.093 Uiso 1 1 calc R
H2NB H 0.1487 1.2079 0.0619 0.093 Uiso 1 1 calc R
H2NA H 0.2016 1.3111 0.0591 0.093 Uiso 1 1 calc R
N4 N 0.18271(17) 0.7052(2) 0.7145(2) 0.0688(6) Uani 1 1 d .
H4NA H 0.1521 0.6564 0.6898 0.103 Uiso 1 1 calc R
H4NB H 0.1378 0.7720 0.6958 0.103 Uiso 1 1 calc R
H4NC H 0.1890 0.6703 0.7923 0.103 Uiso 1 1 calc R
C3 C 0.52157(17) 0.64562(18) 0.30111(19) 0.0462(4) Uani 1 1 d .
C6 C 0.29915(18) 0.64746(19) 0.24288(19) 0.0488(5) Uani 1 1 d .
C4 C 0.49880(19) 0.6626(2) 0.1880(2) 0.0533(5) Uani 1 1 d .
H4 H 0.5582 0.6730 0.1318 0.064 Uiso 1 1 calc R
C11 C 0.51439(19) 1.0410(2) 0.1621(2) 0.0516(5) Uani 1 1 d .
C1 C 0.81720(18) 0.6989(2) 0.3201(2) 0.0520(5) Uani 1 1 d .
H1A H 0.8302 0.6345 0.3965 0.062 Uiso 1 1 calc R
H1B H 0.8888 0.7100 0.2738 0.062 Uiso 1 1 calc R
C7 C 0.32212(19) 0.6275(2) 0.3568(2) 0.0523(5) Uani 1 1 d .
H7 H 0.2628 0.6144 0.4135 0.063 Uiso 1 1 calc R
C14 C 0.30461(19) 1.1675(2) 0.1186(2) 0.0530(5) Uani 1 1 d .
C8 C 0.43327(19) 0.6270(2) 0.3860(2) 0.0520(5) Uani 1 1 d .
H8 H 0.4493 0.6142 0.4625 0.062 Uiso 1 1 calc R
C5 C 0.3862(2) 0.6640(2) 0.1590(2) 0.0547(5) Uani 1 1 d .
H5 H 0.3698 0.6762 0.0827 0.066 Uiso 1 1 calc R
C12 C 0.5030(2) 1.1541(2) 0.1590(2) 0.0585(6) Uani 1 1 d .
H12 H 0.5660 1.1880 0.1711 0.070 Uiso 1 1 calc R
C13 C 0.3970(2) 1.2170(2) 0.1379(2) 0.0590(6) Uani 1 1 d .
H13 H 0.3885 1.2931 0.1369 0.071 Uiso 1 1 calc R
C2 C 0.72609(19) 0.6690(2) 0.2584(2) 0.0554(5) Uani 1 1 d .
H2A H 0.7078 0.7353 0.1847 0.067 Uiso 1 1 calc R
H2B H 0.7513 0.5998 0.2425 0.067 Uiso 1 1 calc R
C9 C 0.80849(19) 0.9217(2) 0.2299(2) 0.0564(5) Uani 1 1 d .
H9A H 0.8788 0.9487 0.2443 0.068 Uiso 1 1 calc R
H9B H 0.8218 0.9037 0.1609 0.068 Uiso 1 1 calc R
C16 C 0.4213(2) 0.9917(2) 0.1408(3) 0.0670(7) Uani 1 1 d .
H16 H 0.4299 0.9161 0.1407 0.080 Uiso 1 1 calc R
C15 C 0.3156(2) 1.0549(2) 0.1198(3) 0.0670(7) Uani 1 1 d .
H15 H 0.2525 1.0218 0.1065 0.080 Uiso 1 1 calc R
C20 C 0.49925(19) 0.6848(2) 0.6553(2) 0.0514(5) Uani 1 1 d .
H20 H 0.5630 0.6338 0.6875 0.062 Uiso 1 1 calc R
C19 C 0.51170(19) 0.7887(2) 0.55611(19) 0.0509(5) Uani 1 1 d .
C21 C 0.39070(19) 0.6575(2) 0.7067(2) 0.0538(5) Uani 1 1 d .
H21 H 0.3815 0.5881 0.7739 0.065 Uiso 1 1 calc R
C22 C 0.29626(18) 0.7330(2) 0.6581(2) 0.0530(5) Uani 1 1 d .
C18 C 0.7175(2) 0.7534(2) 0.5425(2) 0.0583(6) Uani 1 1 d .
H18A H 0.7102 0.6724 0.5514 0.070 Uiso 1 1 calc R
H18B H 0.7356 0.7521 0.6179 0.070 Uiso 1 1 calc R
C23 C 0.3086(2) 0.8361(2) 0.5572(2) 0.0591(6) Uani 1 1 d .
H23 H 0.2447 0.8862 0.5240 0.071 Uiso 1 1 calc R
C17 C 0.8084(2) 0.8116(2) 0.4497(2) 0.0567(5) Uani 1 1 d .
H17A H 0.8141 0.8927 0.4413 0.068 Uiso 1 1 calc R
H17B H 0.8823 0.7684 0.4726 0.068 Uiso 1 1 calc R
C24 C 0.4168(2) 0.8639(2) 0.5065(2) 0.0599(6) Uani 1 1 d .
H24 H 0.4260 0.9331 0.4389 0.072 Uiso 1 1 calc R
O2 O 0.61548(14) 0.97074(15) 0.18393(16) 0.0610(4) Uani 1 1 d .
O16 O 0.0755(3) 0.8172(4) 0.2976(5) 0.1525(17) Uani 1 1 d D
H1N H 0.702(3) 0.811(2) 0.336(2) 0.058(7) Uiso 1 1 d .
H16A H 0.0695(16) 0.7598(12) 0.3549(11) 0.003(4) Uiso 1 1 d D
H16B H 0.085(6) 0.856(6) 0.339(6) 0.26(3) Uiso 1 1 d D

loop_
_atom_site_aniso_label
_atom_site_aniso_U_11
_atom_site_aniso_U_22
_atom_site_aniso_U_33
_atom_site_aniso_U_23
_atom_site_aniso_U_13
_atom_site_aniso_U_12
N8 0.0513(12) 0.0753(13) 0.0559(11) -0.0319(10) 0.0000(8) 0.0016(10)
N7 0.0615(13) 0.0614(12) 0.0594(12) -0.0120(10) -0.0035(10) -0.0113(10)
N5 0.0494(12) 0.0638(12) 0.1086(19) -0.0438(13) -0.0091(12) 0.0005(10)
N6 0.0791(16) 0.0705(14) 0.0867(17) -0.0405(14) -0.0041(12) -0.0071(11)
O15 0.0572(12) 0.0925(14) 0.0916(13) -0.0458(12) 0.0141(9) -0.0172(9)
O14 0.0644(12) 0.0832(13) 0.1072(15) -0.0537(12) 0.0109(10) -0.0139(10)
O10 0.0740(14) 0.0963(15) 0.0763(12) -0.0234(11) -0.0123(10) -0.0252(11)
O13 0.0745(13) 0.0918(14) 0.0817(13) -0.0310(11) -0.0054(10) 0.0268(11)
O12 0.0825(14) 0.1044(16) 0.0768(13) -0.0304(12) 0.0187(10) -0.0366(12)
O9 0.133(2) 0.0680(12) 0.0969(15) -0.0367(12) -0.0318(14) 0.0018(12)
O8 0.133(2) 0.0790(13) 0.0801(13) -0.0447(12) 0.0081(13) -0.0195(13)
O7 0.134(2) 0.0791(13) 0.0729(13) -0.0348(12) 0.0008(13) -0.0031(13)
O11 0.164(3) 0.150(3) 0.0789(15) 0.0221(17) -0.0472(17) -0.093(2)
O6 0.0650(12) 0.0815(13) 0.0990(15) -0.0215(11) -0.0219(10) -0.0175(10)
O5 0.0966(18) 0.0843(15) 0.132(2) -0.0336(15) -0.0535(16) 0.0101(12)
O4 0.0950(18) 0.126(2) 0.147(2) -0.0861(19) 0.0477(16) -0.0575(16)
O1 0.0392(8) 0.0775(10) 0.0567(9) -0.0275(8) -0.0034(6) -0.0109(7)
O3 0.0493(9) 0.0642(10) 0.0653(10) -0.0206(8) 0.0076(7) 0.0065(7)
C10 0.0457(12) 0.0565(12) 0.0674(14) -0.0249(11) 0.0027(10) -0.0064(9)
N1 0.0301(9) 0.0578(10) 0.0581(10) -0.0266(8) 0.0005(7) -0.0029(7)
N3 0.0423(10) 0.0696(12) 0.0685(12) -0.0251(10) -0.0124(9) 0.0002(8)
N2 0.0431(11) 0.0646(12) 0.0784(13) -0.0299(11) 0.0033(9) -0.0062(8)
N4 0.0414(11) 0.0722(13) 0.0928(16) -0.0325(12) -0.0095(10) -0.0027(9)
C3 0.0393(10) 0.0469(10) 0.0539(11) -0.0210(9) -0.0062(8) -0.0043(8)
C6 0.0395(11) 0.0500(11) 0.0578(12) -0.0224(9) -0.0073(9) 0.0003(8)
C4 0.0453(12) 0.0657(13) 0.0528(11) -0.0272(10) 0.0018(9) -0.0096(10)
C11 0.0453(12) 0.0552(11) 0.0550(12) -0.0240(10) 0.0009(9) -0.0004(9)
C1 0.0354(11) 0.0576(12) 0.0670(13) -0.0300(11) -0.0027(9) 0.0009(8)
C7 0.0416(11) 0.0624(12) 0.0550(12) -0.0264(10) 0.0020(9) -0.0041(9)
C14 0.0428(12) 0.0592(12) 0.0568(12) -0.0239(10) 0.0052(9) -0.0054(9)
C8 0.0478(12) 0.0613(12) 0.0495(11) -0.0245(10) -0.0035(9) -0.0048(9)
C5 0.0508(13) 0.0657(13) 0.0506(11) -0.0254(10) -0.0080(9) -0.0061(10)
C12 0.0463(12) 0.0618(13) 0.0745(15) -0.0340(12) -0.0052(10) -0.0048(10)
C13 0.0510(13) 0.0577(12) 0.0748(15) -0.0336(12) -0.0042(11) -0.0010(10)
C2 0.0405(12) 0.0675(13) 0.0654(13) -0.0346(12) 0.0007(9) -0.0037(9)
C9 0.0412(12) 0.0611(13) 0.0636(13) -0.0229(11) 0.0091(9) -0.0076(9)
C16 0.0531(14) 0.0578(13) 0.0981(19) -0.0393(14) -0.0032(13) -0.0052(10)
C15 0.0465(13) 0.0660(14) 0.0957(19) -0.0387(14) -0.0028(12) -0.0094(11)
C20 0.0440(11) 0.0554(11) 0.0574(12) -0.0265(10) -0.0079(9) 0.0069(9)
C19 0.0473(12) 0.0565(12) 0.0540(11) -0.0292(10) 0.0007(9) 0.0028(9)
C21 0.0467(12) 0.0513(11) 0.0621(13) -0.0215(10) -0.0060(9) -0.0001(9)
C22 0.0404(11) 0.0579(12) 0.0672(13) -0.0315(11) -0.0076(9) -0.0008(9)
C18 0.0486(13) 0.0695(14) 0.0583(13) -0.0284(11) -0.0037(10) 0.0016(10)
C23 0.0491(13) 0.0638(13) 0.0628(13) -0.0258(12) -0.0136(10) 0.0139(10)
C17 0.0432(12) 0.0696(14) 0.0658(13) -0.0351(12) -0.0034(10) -0.0074(10)
C24 0.0595(14) 0.0570(12) 0.0559(12) -0.0182(11) -0.0048(10) 0.0118(10)
O2 0.0476(9) 0.0593(9) 0.0826(11) -0.0358(9) -0.0080(8) 0.0025(7)
O16 0.077(2) 0.169(4) 0.277(6) -0.160(4) -0.028(3) 0.026(2)

loop_
_atom_type_symbol
_atom_type_description
_atom_type_scat_dispersion_real
_atom_type_scat_dispersion_imag
_atom_type_scat_source
C C 0.0033 0.0016 'International Tables Vol C Tables 4.2.6.8 and 6.1.1.4'
H H 0.0000 0.0000 'International Tables Vol C Tables 4.2.6.8 and 6.1.1.4'
N N 0.0061 0.0033 'International Tables Vol C Tables 4.2.6.8 and 6.1.1.4'
O O 0.0106 0.0060 'International Tables Vol C Tables 4.2.6.8 and 6.1.1.4'

loop_
_geom_angle_atom_site_label_1
_geom_angle_atom_site_label_2
_geom_angle_atom_site_label_3
_geom_angle
O13 N8 O15 122.6(2)
O13 N8 O14 118.8(2)
O15 N8 O14 118.5(2)
O11 N7 O10 121.2(2)
O11 N7 O12 117.6(2)
O10 N7 O12 121.3(2)
O6 N5 O4 121.3(3)
O6 N5 O5 119.5(3)
O4 N5 O5 119.3(3)
O7 N6 O8 120.5(3)
O7 N6 O9 119.7(3)
O8 N6 O9 119.8(3)
C3 O1 C2 119.98(17)
C19 O3 C18 119.36(18)
O2 C10 C9 105.55(19)
C9 N1 C1 112.56(17)
C9 N1 C17 112.85(18)
C1 N1 C17 113.29(18)
O1 C3 C4 124.63(19)
O1 C3 C8 114.94(19)
C4 C3 C8 120.43(19)
C5 C6 C7 120.8(2)
C5 C6 N3 119.8(2)
C7 C6 N3 119.4(2)
C3 C4 C5 119.3(2)
O2 C11 C12 123.9(2)
O2 C11 C16 115.8(2)
C12 C11 C16 120.2(2)
N1 C1 C2 108.16(18)
C8 C7 C6 119.6(2)
C13 C14 C15 120.8(2)
C13 C14 N2 119.2(2)
C15 C14 N2 120.0(2)
C7 C8 C3 119.9(2)
C6 C5 C4 120.0(2)
C11 C12 C13 119.5(2)
C14 C13 C12 120.2(2)
O1 C2 C1 104.39(19)
C10 C9 N1 109.67(18)
C15 C16 C11 120.0(2)
C14 C15 C16 119.3(2)
C19 C20 C21 119.3(2)
O3 C19 C20 124.31(19)
O3 C19 C24 115.1(2)
C20 C19 C24 120.6(2)
C22 C21 C20 120.2(2)
C21 C22 C23 120.5(2)
C21 C22 N4 119.8(2)
C23 C22 N4 119.7(2)
O3 C18 C17 104.24(19)
C24 C23 C22 119.4(2)
N1 C17 C18 108.82(18)
C23 C24 C19 120.0(2)
C11 O2 C10 117.84(18)

loop_
_geom_bond_atom_site_label_1
_geom_bond_atom_site_label_2
_geom_bond_distance
N8 O13 1.229(3)
N8 O15 1.234(3)
N8 O14 1.257(3)
N7 O11 1.211(3)
N7 O10 1.228(3)
N7 O12 1.228(3)
N5 O6 1.226(3)
N5 O4 1.234(3)
N5 O5 1.234(4)
N6 O7 1.235(3)
N6 O8 1.245(3)
N6 O9 1.258(3)
O1 C3 1.375(2)
O1 C2 1.434(3)
O3 C19 1.371(3)
O3 C18 1.427(3)
C10 O2 1.436(3)
C10 C9 1.495(3)
N1 C9 1.505(3)
N1 C1 1.507(3)
N1 C17 1.507(3)
N3 C6 1.466(3)
N2 C14 1.465(3)
N4 C22 1.460(3)
C3 C4 1.378(3)
C3 C8 1.388(3)
C6 C5 1.372(3)
C6 C7 1.379(3)
C4 C5 1.387(3)
C11 O2 1.376(3)
C11 C12 1.375(3)
C11 C16 1.386(3)
C1 C2 1.510(3)
C7 C8 1.374(3)
C14 C13 1.370(3)
C14 C15 1.378(4)
C12 C13 1.384(3)
C16 C15 1.383(4)
C20 C19 1.380(3)
C20 C21 1.387(3)
C19 C24 1.385(3)
C21 C22 1.380(3)
C22 C23 1.386(3)
C18 C17 1.506(3)
C23 C24 1.382(4)
